data_7109697
loop_
_publ_author_name
'Maria-Jose Oliva-Madrid'
'Isabel Saura-Llamas'
'Delia Bautista'
'Jose Vicente'

_publ_section_title
;
 Benzyne-benzyne-RNC or CO triple sequential insertion into the Pd-C bond:
 synthesis of ten-membered N-heterocycles through stable ten- and
 eleven-membered palladacycles
;
_journal_name_full Chem.Commun.
_journal_page_first 7997
_journal_paper_doi 10.1039/c3cc43049a
_journal_volume 49
_journal_year 2013
_chemical_formula_sum 'C33 H33 Cl2 F3 N2 O5 S'
_chemical_formula_weight 697.57
_chemical_name_systematic
;
?
;
_space_group_IT_number 33
_symmetry_cell_setting orthorhombic
_symmetry_space_group_name_Hall 'P 2c -2n'
_symmetry_space_group_name_H-M 'P n a 21'
_atom_sites_solution_hydrogens geom
_atom_sites_solution_primary direct
_atom_sites_solution_secondary difmap
_audit_creation_method SHELXL-97
_cell_angle_alpha 90.00
_cell_angle_beta 90.00
_cell_angle_gamma 90.00
_cell_formula_units_Z 4
_cell_length_a 17.0215(8)
_cell_length_b 12.1750(5)
_cell_length_c 15.8959(7)
_cell_measurement_reflns_used 9984
_cell_measurement_temperature 100(2)
_cell_measurement_theta_max 27.56
_cell_measurement_theta_min 2.39
_cell_volume 3294.2(3)
_computing_cell_refinement 'SAINT V8.1????C (Bruker AXS Inc., 2011)'
_computing_data_collection 'APEX2 201?.? (Bruker AXS Inc.)'
_computing_data_reduction 'SAINT V8.1????C (Bruker AXS Inc., 2011)'
_computing_molecular_graphics 'Bruker SHELXTL'
_computing_publication_material 'Bruker SHELXTL'
_computing_structure_refinement 'SHELXL-97 (Sheldrick, 2008)'
_computing_structure_solution 'SHELXS-97 (Sheldrick, 2008)'
_diffrn_ambient_temperature 100(2)
_diffrn_detector_area_resol_mean 10.4167
_diffrn_measured_fraction_theta_full 1.000
_diffrn_measured_fraction_theta_max 0.999
_diffrn_measurement_device_type 'Bruker D8 QUEST'
_diffrn_measurement_method 'omega + phi scans'
_diffrn_radiation_monochromator multilayer
_diffrn_radiation_source 'high brilliance microfocus sealed tube'
_diffrn_radiation_type 'high brilliance microfocus sealed tube MoK\a'
_diffrn_radiation_wavelength 0.71073
_diffrn_reflns_av_R_equivalents 0.0356
_diffrn_reflns_av_sigmaI/netI 0.0197
_diffrn_reflns_limit_h_max 22
_diffrn_reflns_limit_h_min -22
_diffrn_reflns_limit_k_max 16
_diffrn_reflns_limit_k_min -16
_diffrn_reflns_limit_l_max 21
_diffrn_reflns_limit_l_min -20
_diffrn_reflns_number 84946
_diffrn_reflns_theta_full 27.00
_diffrn_reflns_theta_max 28.35
_diffrn_reflns_theta_min 2.06
_exptl_absorpt_coefficient_mu 0.321
_exptl_absorpt_correction_T_max 0.9010
_exptl_absorpt_correction_T_min 0.8521
_exptl_absorpt_correction_type multi-scan
_exptl_absorpt_process_details SADABS
_exptl_crystal_colour colourless
_exptl_crystal_density_diffrn 1.407
_exptl_crystal_density_method 'not measured'
_exptl_crystal_description prism
_exptl_crystal_F_000 1448
_exptl_crystal_size_max 0.20
_exptl_crystal_size_mid 0.11
_exptl_crystal_size_min 0.01
_refine_diff_density_max 0.763
_refine_diff_density_min -0.484
_refine_diff_density_rms 0.060
_refine_ls_abs_structure_details 'Flack H D (1983), Acta Cryst. A39, 876-881'
_refine_ls_abs_structure_Flack -0.12(7)
_refine_ls_extinction_method none
_refine_ls_goodness_of_fit_ref 1.044
_refine_ls_hydrogen_treatment 'The NH hydrogens free, ordered methyl groups rigid, others riding'
_refine_ls_matrix_type full
_refine_ls_number_parameters 442
_refine_ls_number_reflns 8153
_refine_ls_number_restraints 54
_refine_ls_restrained_S_all 1.054
_refine_ls_R_factor_all 0.0635
_refine_ls_R_factor_gt 0.0548
_refine_ls_shift/su_max 0.001
_refine_ls_shift/su_mean 0.000
_refine_ls_structure_factor_coef Fsqd
_refine_ls_weighting_details 'calc w=1/[\s^2^(Fo^2^)+(0.0823P)^2^+2.1920P] where P=(Fo^2^+2Fc^2^)/3'
_refine_ls_weighting_scheme calc
_refine_ls_wR_factor_gt 0.1439
_refine_ls_wR_factor_ref 0.1515
_reflns_number_gt 7244
_reflns_number_total 8153
_reflns_threshold_expression >2sigma(I)
_cod_data_source_file c3cc43049a.txt
_cod_data_source_block jof882c_sp
_cod_original_sg_symbol_H-M 'P na2(1)'
_cod_database_code 7109697

loop_
_symmetry_equiv_pos_as_xyz
'x, y, z'
'-x, -y, z+1/2'
'x+1/2, -y+1/2, z'
'-x+1/2, y+1/2, z+1/2'

loop_
_atom_site_label
_atom_site_type_symbol
_atom_site_fract_x
_atom_site_fract_y
_atom_site_fract_z
_atom_site_U_iso_or_equiv
_atom_site_adp_type
_atom_site_occupancy
_atom_site_symmetry_multiplicity
_atom_site_calc_flag
_atom_site_refinement_flags
_atom_site_disorder_assembly
_atom_site_disorder_group
N1 N 1.06375(13) 0.42475(19) 0.56139(16) 0.0298(4) Uani 1 1 d . . .
H01 H 1.105(2) 0.390(3) 0.549(2) 0.027(7) Uiso 1 1 d . . .
N2 N 1.13034(13) 0.5670(2) 0.62394(16) 0.0311(5) Uani 1 1 d . . .
H02 H 1.1233(19) 0.618(3) 0.651(2) 0.030(8) Uiso 1 1 d . . .
C1 C 0.98891(15) 0.5723(2) 0.62528(17) 0.0292(5) Uani 1 1 d . . .
C2 C 1.06440(14) 0.5174(2) 0.60278(17) 0.0279(5) Uani 1 1 d . . .
C4 C 0.99517(15) 0.3767(2) 0.51896(17) 0.0299(5) Uani 1 1 d . . .
H4A H 1.0100 0.3571 0.4606 0.036 Uiso 1 1 calc R . .
H4B H 0.9531 0.4327 0.5159 0.036 Uiso 1 1 calc R . .
C5 C 0.96264(14) 0.2740(2) 0.56301(19) 0.0298(5) Uani 1 1 d . . .
H5A H 0.9666 0.2109 0.5239 0.036 Uiso 1 1 calc R . .
H5B H 0.9960 0.2575 0.6125 0.036 Uiso 1 1 calc R . .
C6 C 0.87862(14) 0.2843(2) 0.59180(18) 0.0271(5) Uani 1 1 d . . .
C7 C 0.85864(15) 0.3096(2) 0.67479(18) 0.0291(5) Uani 1 1 d . . .
C8 C 0.91895(16) 0.3340(2) 0.74048(18) 0.0325(5) Uani 1 1 d . . .
C9 C 0.95966(15) 0.4341(2) 0.74039(17) 0.0300(5) Uani 1 1 d . . .
C10 C 0.93780(15) 0.5275(2) 0.68414(17) 0.0286(5) Uani 1 1 d . . .
C11 C 0.77939(17) 0.3094(2) 0.69851(18) 0.0331(6) Uani 1 1 d . . .
H11 H 0.7657 0.3255 0.7551 0.040 Uiso 1 1 calc R . .
C12 C 0.72089(15) 0.2863(2) 0.64119(19) 0.0318(5) Uani 1 1 d . A .
C13 C 0.74093(15) 0.2624(2) 0.55763(18) 0.0281(5) Uani 1 1 d . . .
C14 C 0.81884(14) 0.2627(2) 0.53366(16) 0.0270(5) Uani 1 1 d . . .
H14 H 0.8321 0.2479 0.4767 0.032 Uiso 1 1 calc R . .
C15 C 0.6243(3) 0.3285(5) 0.7422(4) 0.0386(15) Uiso 0.71(2) 1 d PD A 1
H15A H 0.5674 0.3249 0.7513 0.046 Uiso 0.71(2) 1 calc PR A 1
H15B H 0.6417 0.4051 0.7456 0.046 Uiso 0.71(2) 1 calc PR A 1
H15C H 0.6511 0.2851 0.7855 0.046 Uiso 0.71(2) 1 calc PR A 1
C15' C 0.6122(7) 0.3628(12) 0.7176(9) 0.038(4) Uiso 0.29(2) 1 d PD A 2
H15D H 0.5555 0.3513 0.7239 0.046 Uiso 0.29(2) 1 calc PR A 2
H15E H 0.6219 0.4371 0.6963 0.046 Uiso 0.29(2) 1 calc PR A 2
H15F H 0.6379 0.3538 0.7723 0.046 Uiso 0.29(2) 1 calc PR A 2
O1 O 0.64291(12) 0.28483(19) 0.66006(14) 0.0408(5) Uani 1 1 d D . .
C16 C 0.69465(18) 0.2329(3) 0.41710(18) 0.0402(7) Uani 1 1 d . . .
H16A H 0.7199 0.3013 0.3989 0.060 Uiso 1 1 calc R . .
H16B H 0.6453 0.2228 0.3862 0.060 Uiso 1 1 calc R . .
H16C H 0.7297 0.1709 0.4057 0.060 Uiso 1 1 calc R . .
O2 O 0.67864(11) 0.23840(16) 0.50528(13) 0.0330(4) Uani 1 1 d . . .
C21 C 1.01795(17) 0.4529(3) 0.80159(19) 0.0358(6) Uani 1 1 d . . .
H21 H 1.0464 0.5200 0.8013 0.043 Uiso 1 1 calc R . .
C22 C 1.03413(19) 0.3744(3) 0.8622(2) 0.0423(7) Uani 1 1 d . . .
H22 H 1.0743 0.3873 0.9025 0.051 Uiso 1 1 calc R . .
C23 C 0.9918(2) 0.2769(3) 0.8641(2) 0.0431(7) Uani 1 1 d . . .
H23 H 1.0017 0.2242 0.9070 0.052 Uiso 1 1 calc R . .
C24 C 0.93476(19) 0.2565(2) 0.80282(19) 0.0385(6) Uani 1 1 d . . .
H24 H 0.9065 0.1892 0.8036 0.046 Uiso 1 1 calc R . .
C31 C 0.97040(18) 0.6700(2) 0.5836(2) 0.0350(6) Uani 1 1 d . . .
H31 H 1.0069 0.7020 0.5456 0.042 Uiso 1 1 calc R . .
C32 C 0.89854(18) 0.7198(2) 0.5980(2) 0.0404(6) Uani 1 1 d . . .
H32 H 0.8854 0.7858 0.5694 0.048 Uiso 1 1 calc R . .
C33 C 0.84624(16) 0.6739(2) 0.6536(2) 0.0391(7) Uani 1 1 d . . .
H33 H 0.7965 0.7074 0.6622 0.047 Uiso 1 1 calc R . .
C34 C 0.86543(16) 0.5797(2) 0.69698(19) 0.0341(6) Uani 1 1 d . . .
H34 H 0.8291 0.5497 0.7361 0.041 Uiso 1 1 calc R . .
C41 C 1.20883(14) 0.5359(2) 0.59898(19) 0.0304(5) Uani 1 1 d . . .
C42 C 1.23097(17) 0.5453(2) 0.5139(2) 0.0367(6) Uani 1 1 d . . .
C43 C 1.30904(17) 0.5222(2) 0.4933(2) 0.0390(6) Uani 1 1 d . . .
H43 H 1.3256 0.5259 0.4363 0.047 Uiso 1 1 calc R . .
C44 C 1.36254(16) 0.4939(2) 0.5552(2) 0.0391(7) Uani 1 1 d . . .
H44 H 1.4157 0.4802 0.5405 0.047 Uiso 1 1 calc R . .
C45 C 1.33929(17) 0.4855(2) 0.6380(2) 0.0380(6) Uani 1 1 d . . .
H45 H 1.3767 0.4658 0.6797 0.046 Uiso 1 1 calc R . .
C46 C 1.26147(16) 0.5056(2) 0.66155(19) 0.0333(6) Uani 1 1 d . . .
C47 C 1.23586(19) 0.4944(3) 0.7512(2) 0.0446(7) Uani 1 1 d . . .
H47A H 1.2802 0.4691 0.7855 0.067 Uiso 1 1 calc R . .
H47B H 1.1929 0.4409 0.7548 0.067 Uiso 1 1 calc R . .
H47C H 1.2177 0.5657 0.7721 0.067 Uiso 1 1 calc R . .
C48 C 1.1753(2) 0.5823(4) 0.4464(2) 0.0543(9) Uani 1 1 d . . .
H48A H 1.1330 0.5283 0.4402 0.081 Uiso 1 1 calc R . .
H48B H 1.2038 0.5892 0.3930 0.081 Uiso 1 1 calc R . .
H48C H 1.1529 0.6537 0.4618 0.081 Uiso 1 1 calc R . .
C98 C 0.6858(5) 0.5575(9) 0.5342(5) 0.061(2) Uani 0.750(6) 1 d PD B 1
H98A H 0.6747 0.6046 0.5835 0.073 Uiso 0.750(6) 1 calc PR B 1
H98B H 0.7156 0.4925 0.5537 0.073 Uiso 0.750(6) 1 calc PR B 1
Cl1 Cl 0.59673(18) 0.5151(3) 0.48728(18) 0.1004(9) Uani 0.750(6) 1 d PD B 1
Cl2 Cl 0.74126(14) 0.6303(3) 0.46093(12) 0.1085(13) Uani 0.750(6) 1 d PD B 1
C98' C 0.6705(9) 0.539(3) 0.5416(13) 0.040(5) Uiso 0.250(6) 1 d PD B 2
H98C H 0.6700 0.4634 0.5642 0.048 Uiso 0.250(6) 1 calc PR B 2
H98D H 0.6758 0.5901 0.5897 0.048 Uiso 0.250(6) 1 calc PR B 2
Cl1' Cl 0.5827(4) 0.5640(8) 0.4919(5) 0.088(2) Uiso 0.250(6) 1 d PD B 2
Cl2' Cl 0.7525(3) 0.5544(5) 0.4756(4) 0.0685(17) Uiso 0.250(6) 1 d PD B 2
C99 C 0.9740(3) 0.1424(5) 0.2965(4) 0.0377(14) Uiso 0.560(9) 1 d PD C 1
F1 F 1.0255(2) 0.2211(4) 0.2874(3) 0.0478(11) Uiso 0.560(9) 1 d PD C 1
F2 F 0.9917(3) 0.0586(4) 0.2456(4) 0.0672(14) Uiso 0.560(9) 1 d PD C 1
F3 F 0.9785(3) 0.1037(5) 0.3742(3) 0.0679(15) Uiso 0.560(9) 1 d PD C 1
S1 S 0.87454(16) 0.1890(3) 0.27537(16) 0.0208(5) Uani 0.560(9) 1 d PD C 1
O3 O 0.8699(3) 0.2847(4) 0.3325(3) 0.0420(13) Uiso 0.560(9) 1 d PD C 1
O4 O 0.8696(3) 0.2274(4) 0.1913(3) 0.0292(13) Uiso 0.560(9) 1 d PD C 1
O5 O 0.8265(3) 0.1019(4) 0.3021(4) 0.0359(14) Uiso 0.560(9) 1 d PD C 1
C99' C 0.9727(4) 0.1148(7) 0.2752(5) 0.0432(18) Uiso 0.440(9) 1 d PD C 2
F1' F 1.0330(3) 0.1813(5) 0.2703(4) 0.0477(13) Uiso 0.440(9) 1 d PD C 2
F2' F 0.9804(4) 0.0489(4) 0.2089(5) 0.0562(16) Uiso 0.440(9) 1 d PD C 2
F3' F 0.9791(3) 0.0538(5) 0.3438(4) 0.0613(18) Uiso 0.440(9) 1 d PD C 2
S1' S 0.8793(4) 0.1823(5) 0.2704(5) 0.064(2) Uani 0.440(9) 1 d PD C 2
O3' O 0.8884(5) 0.2651(7) 0.3376(5) 0.055(2) Uiso 0.440(9) 1 d PD C 2
O4' O 0.8800(5) 0.2136(7) 0.1827(5) 0.051(3) Uiso 0.440(9) 1 d PD C 2
O5' O 0.8202(3) 0.0946(4) 0.2836(4) 0.0281(14) Uiso 0.440(9) 1 d PD C 2

loop_
_atom_site_aniso_label
_atom_site_aniso_U_11
_atom_site_aniso_U_22
_atom_site_aniso_U_33
_atom_site_aniso_U_23
_atom_site_aniso_U_13
_atom_site_aniso_U_12
N1 0.0200(9) 0.0309(11) 0.0385(12) -0.0050(9) 0.0014(8) 0.0011(8)
N2 0.0282(11) 0.0283(11) 0.0368(12) -0.0058(10) -0.0029(9) -0.0003(8)
C1 0.0270(12) 0.0283(12) 0.0323(13) -0.0048(10) -0.0026(10) 0.0030(9)
C2 0.0222(11) 0.0291(12) 0.0322(13) 0.0006(10) -0.0006(9) 0.0016(9)
C4 0.0266(11) 0.0327(13) 0.0303(13) -0.0071(10) 0.0003(10) 0.0004(10)
C5 0.0237(11) 0.0292(12) 0.0364(13) -0.0048(10) -0.0035(10) 0.0019(9)
C6 0.0264(11) 0.0216(10) 0.0334(13) -0.0004(9) 0.0008(10) -0.0021(9)
C7 0.0293(12) 0.0250(12) 0.0329(13) -0.0020(10) -0.0025(10) -0.0021(9)
C8 0.0333(13) 0.0318(13) 0.0324(13) -0.0071(10) -0.0012(10) -0.0006(10)
C9 0.0284(12) 0.0328(13) 0.0287(12) -0.0066(10) 0.0015(10) 0.0002(10)
C10 0.0268(12) 0.0267(11) 0.0324(13) -0.0068(10) -0.0036(10) -0.0008(9)
C11 0.0350(14) 0.0330(13) 0.0311(13) -0.0070(10) 0.0041(11) -0.0039(11)
C12 0.0288(12) 0.0260(11) 0.0406(15) -0.0042(11) 0.0047(11) -0.0025(10)
C13 0.0269(11) 0.0241(11) 0.0334(12) 0.0008(10) -0.0034(10) -0.0022(9)
C14 0.0255(11) 0.0263(12) 0.0292(12) 0.0005(9) -0.0013(9) -0.0002(9)
O1 0.0287(9) 0.0481(12) 0.0454(12) -0.0090(9) 0.0087(8) -0.0090(8)
C16 0.0315(13) 0.0588(18) 0.0303(14) 0.0051(13) -0.0027(11) -0.0031(13)
O2 0.0254(8) 0.0393(10) 0.0344(10) 0.0037(8) -0.0041(7) -0.0017(7)
C21 0.0313(13) 0.0407(14) 0.0355(14) -0.0076(11) -0.0046(11) -0.0023(11)
C22 0.0396(15) 0.0515(17) 0.0359(14) -0.0090(13) -0.0094(12) 0.0029(14)
C23 0.0507(18) 0.0440(16) 0.0347(15) -0.0020(13) -0.0058(13) 0.0050(14)
C24 0.0458(17) 0.0325(14) 0.0372(14) -0.0047(11) -0.0033(12) -0.0005(12)
C31 0.0359(14) 0.0299(13) 0.0390(15) -0.0015(11) -0.0021(11) 0.0013(11)
C32 0.0414(15) 0.0319(14) 0.0479(17) -0.0044(12) -0.0075(13) 0.0096(12)
C33 0.0261(12) 0.0369(14) 0.0543(18) -0.0119(13) -0.0074(12) 0.0079(11)
C34 0.0253(12) 0.0353(13) 0.0419(15) -0.0082(11) 0.0004(10) 0.0004(10)
C41 0.0214(11) 0.0281(12) 0.0416(14) -0.0072(11) -0.0027(10) -0.0004(9)
C42 0.0298(13) 0.0375(14) 0.0426(16) 0.0013(12) -0.0031(11) -0.0036(11)
C43 0.0318(13) 0.0321(14) 0.0533(17) -0.0022(13) 0.0055(12) -0.0034(11)
C44 0.0257(12) 0.0260(13) 0.065(2) -0.0064(13) -0.0005(12) -0.0039(10)
C45 0.0272(12) 0.0285(12) 0.0584(19) -0.0053(12) -0.0100(12) 0.0000(10)
C46 0.0333(13) 0.0245(12) 0.0421(15) -0.0039(10) -0.0058(11) 0.0008(10)
C47 0.0432(16) 0.0485(17) 0.0421(17) -0.0038(13) -0.0087(13) 0.0055(14)
C48 0.0392(17) 0.079(3) 0.0448(19) 0.0120(18) -0.0011(14) 0.0014(16)
C98 0.067(4) 0.058(5) 0.057(4) 0.002(3) -0.029(3) 0.009(4)
Cl1 0.0964(15) 0.0783(16) 0.1266(19) 0.0091(13) -0.0508(13) -0.0300(13)
Cl2 0.1022(15) 0.168(4) 0.0550(10) 0.0008(12) -0.0190(9) -0.0317(17)
S1 0.0155(8) 0.0269(11) 0.0200(9) 0.0067(7) -0.0012(7) -0.0004(7)
S1' 0.053(3) 0.053(3) 0.086(4) 0.021(2) 0.014(2) -0.003(2)

loop_
_atom_type_symbol
_atom_type_description
_atom_type_scat_dispersion_real
_atom_type_scat_dispersion_imag
_atom_type_scat_source
C C 0.0033 0.0016 'International Tables Vol C Tables 4.2.6.8 and 6.1.1.4'
H H 0.0000 0.0000 'International Tables Vol C Tables 4.2.6.8 and 6.1.1.4'
N N 0.0061 0.0033 'International Tables Vol C Tables 4.2.6.8 and 6.1.1.4'
O O 0.0106 0.0060 'International Tables Vol C Tables 4.2.6.8 and 6.1.1.4'
F F 0.0171 0.0103 'International Tables Vol C Tables 4.2.6.8 and 6.1.1.4'
S S 0.1246 0.1234 'International Tables Vol C Tables 4.2.6.8 and 6.1.1.4'
Cl Cl 0.1484 0.1585 'International Tables Vol C Tables 4.2.6.8 and 6.1.1.4'

loop_
_geom_angle_atom_site_label_1
_geom_angle_atom_site_label_2
_geom_angle_atom_site_label_3
_geom_angle
C2 N1 C4 125.6(2)
C2 N2 C41 126.7(2)
C10 C1 C31 120.8(2)
C10 C1 C2 121.7(2)
C31 C1 C2 117.5(2)
N1 C2 N2 122.1(2)
N1 C2 C1 120.0(2)
N2 C2 C1 117.9(2)
N1 C4 C5 113.6(2)
C6 C5 C4 114.4(2)
C7 C6 C14 119.2(2)
C7 C6 C5 122.4(2)
C14 C6 C5 118.3(2)
C6 C7 C11 119.2(2)
C6 C7 C8 122.5(2)
C11 C7 C8 118.3(2)
C24 C8 C9 119.6(3)
C24 C8 C7 119.6(2)
C9 C8 C7 120.8(2)
C8 C9 C21 119.3(3)
C8 C9 C10 122.6(2)
C21 C9 C10 117.7(2)
C1 C10 C34 118.1(2)
C1 C10 C9 123.1(2)
C34 C10 C9 118.5(2)
C12 C11 C7 121.2(3)
O1 C12 C11 124.2(3)
O1 C12 C13 116.3(2)
C11 C12 C13 119.5(2)
O2 C13 C14 124.9(2)
O2 C13 C12 115.4(2)
C14 C13 C12 119.7(2)
C13 C14 C6 121.1(2)
C12 O1 C15' 119.6(5)
C12 O1 C15 114.1(3)
C15' O1 C15 24.5(6)
C13 O2 C16 117.1(2)
C22 C21 C9 120.5(3)
C21 C22 C23 120.2(3)
C22 C23 C24 119.8(3)
C8 C24 C23 120.6(3)
C32 C31 C1 119.6(3)
C33 C32 C31 120.1(3)
C32 C33 C34 120.5(3)
C33 C34 C10 120.9(3)
C46 C41 C42 122.5(2)
C46 C41 N2 118.0(3)
C42 C41 N2 119.3(2)
C43 C42 C41 117.6(3)
C43 C42 C48 119.5(3)
C41 C42 C48 122.8(3)
C44 C43 C42 120.6(3)
C45 C44 C43 120.6(3)
C44 C45 C46 121.0(3)
C41 C46 C45 117.8(3)
C41 C46 C47 121.2(3)
C45 C46 C47 121.0(3)
Cl2 C98 Cl1 109.4(4)
Cl1' C98' Cl2' 113.5(11)
F1 C99 F3 108.9(5)
F1 C99 F2 110.0(5)
F3 C99 F2 106.2(5)
F1 C99 S1 112.1(4)
F3 C99 S1 109.7(4)
F2 C99 S1 109.7(4)
O5 S1 O4 120.0(3)
O5 S1 O3 112.2(4)
O4 S1 O3 108.4(4)
O5 S1 C99 104.5(3)
O4 S1 C99 109.4(3)
O3 S1 C99 100.5(3)
F1' C99' F3' 109.3(6)
F1' C99' F2' 104.4(6)
F3' C99' F2' 107.8(7)
F1' C99' S1' 114.2(6)
F3' C99' S1' 111.4(6)
F2' C99' S1' 109.3(6)
O4' S1' O3' 121.2(6)
O4' S1' O5' 109.4(6)
O3' S1' O5' 117.4(6)
O4' S1' C99' 98.9(6)
O3' S1' C99' 100.8(5)
O5' S1' C99' 105.4(5)

loop_
_geom_bond_atom_site_label_1
_geom_bond_atom_site_label_2
_geom_bond_distance
N1 C2 1.306(3)
N1 C4 1.470(3)
N2 C2 1.318(3)
N2 C41 1.444(3)
C1 C10 1.389(4)
C1 C31 1.397(4)
C1 C2 1.492(3)
C4 C5 1.537(4)
C5 C6 1.507(3)
C6 C7 1.397(4)
C6 C14 1.399(4)
C7 C11 1.401(4)
C7 C8 1.494(4)
C8 C24 1.395(4)
C8 C9 1.401(4)
C9 C21 1.408(4)
C9 C10 1.494(4)
C10 C34 1.401(4)
C11 C12 1.379(4)
C12 O1 1.361(3)
C12 C13 1.402(4)
C13 O2 1.379(3)
C13 C14 1.380(3)
C15 O1 1.445(5)
C15' O1 1.417(10)
C16 O2 1.429(4)
C21 C22 1.384(5)
C22 C23 1.389(5)
C23 C24 1.398(4)
C31 C32 1.384(4)
C32 C33 1.373(5)
C33 C34 1.378(4)
C41 C46 1.388(4)
C41 C42 1.409(4)
C42 C43 1.397(4)
C42 C48 1.501(5)
C43 C44 1.385(5)
C44 C45 1.378(5)
C45 C46 1.398(4)
C46 C47 1.497(5)
C98 Cl2 1.742(9)
C98 Cl1 1.767(7)
C98' Cl1' 1.719(16)
C98' Cl2' 1.755(16)
C99 F1 1.307(6)
C99 F3 1.325(7)
C99 F2 1.336(7)
C99 S1 1.816(6)
S1 O5 1.405(5)
S1 O4 1.419(5)
S1 O3 1.479(5)
C99' F1' 1.310(8)
C99' F3' 1.325(8)
C99' F2' 1.330(9)
C99' S1' 1.792(9)
S1' O4' 1.444(9)
S1' O3' 1.477(8)
S1' O5' 1.483(7)

loop_
_geom_hbond_atom_site_label_D
_geom_hbond_atom_site_label_H
_geom_hbond_atom_site_label_A
_geom_hbond_distance_DH
_geom_hbond_distance_HA
_geom_hbond_distance_DA
_geom_hbond_angle_DHA
_geom_hbond_site_symmetry_A
N1 H01 O2 0.84(3) 2.12(4) 2.927(3) 160(3) 3
